data_4067964
loop_
_publ_author_name
'Sieb, David'
'Schuhen, Katrin'
'Morgen, Michael'
'Herrmann, Heike'
'Wadepohl, Hubert'
'Lucas, Nigel T.'
'Baker, Robert W.'
'Enders, Markus'

_publ_section_title
;
 Synthesis and Complexation Behavior of Indenyl and Cyclopentadienyl
 Ligands Functionalized with a Naphthyridine Unit
;
_journal_issue 1
_journal_name_full Organometallics
_journal_page_first 356
_journal_paper_doi 10.1021/om2009638
_journal_volume 31
_journal_year 2012
_chemical_formula_moiety 'C37 H22 N4 O3 Rh2, C H2 Cl2'
_chemical_formula_sum 'C38 H24 Cl2 N4 O3 Rh2'
_chemical_formula_weight 861.34
_chemical_name_systematic
; 
 ? 
;
_space_group_IT_number 15
_symmetry_cell_setting monoclinic
_symmetry_space_group_name_Hall '-C 2yc'
_symmetry_space_group_name_H-M 'C 1 2/c 1'
_atom_sites_solution_hydrogens geom
_atom_sites_solution_primary direct
_atom_sites_solution_secondary difmap
_audit_creation_method SHELXL-97
_cell_angle_alpha 90.00
_cell_angle_beta 111.514(3)
_cell_angle_gamma 90.00
_cell_formula_units_Z 4
_cell_length_a 12.515(1)
_cell_length_b 18.619(2)
_cell_length_c 15.015(2)
_cell_measurement_reflns_used 6842
_cell_measurement_temperature 150(2)
_cell_measurement_theta_max 28.46
_cell_measurement_theta_min 2.63
_cell_volume 3255.0(6)
_computing_cell_refinement
;
CELL_NOW (Sheldrick, 2008) and SAINT (Bruker, 2006)
;
_computing_data_collection 'APEX2 (Bruker, 2006)'
_computing_data_reduction 'SAINT (Bruker, 2006)'
_computing_molecular_graphics 'ORTEP-3 (Farrugia, 2008)'
_computing_publication_material 'enCIFer (2011)'
_computing_structure_refinement 'SHELXL-97 (Sheldrick, 1997)'
_computing_structure_solution 'SHELXS-97 (Sheldrick, 1990)'
_diffrn_ambient_temperature 150(2)
_diffrn_measured_fraction_theta_full 0.992
_diffrn_measured_fraction_theta_max 0.992
_diffrn_measurement_device_type 'Bruker-Nonius Kappa ApexII'
_diffrn_measurement_method 'phi and omega scans'
_diffrn_radiation_monochromator graphite
_diffrn_radiation_source 'fine-focus sealed tube'
_diffrn_radiation_type MoK\a
_diffrn_radiation_wavelength 0.71073
_diffrn_reflns_av_R_equivalents 0.0506
_diffrn_reflns_av_sigmaI/netI 0.0351
_diffrn_reflns_limit_h_max 15
_diffrn_reflns_limit_h_min -16
_diffrn_reflns_limit_k_max 24
_diffrn_reflns_limit_k_min 0
_diffrn_reflns_limit_l_max 20
_diffrn_reflns_limit_l_min 0
_diffrn_reflns_number 35232
_diffrn_reflns_theta_full 28.37
_diffrn_reflns_theta_max 28.37
_diffrn_reflns_theta_min 2.92
_diffrn_standards_interval_count 0
_diffrn_standards_interval_time 0
_diffrn_standards_number 0
_exptl_absorpt_coefficient_mu 1.224
_exptl_absorpt_correction_T_max 0.861
_exptl_absorpt_correction_T_min 0.730
_exptl_absorpt_correction_type multi-scan
_exptl_absorpt_process_details
;
TWINABS (Bruker, 2007)
;
_exptl_crystal_colour black
_exptl_crystal_density_diffrn 1.758
_exptl_crystal_density_method 'not measured'
_exptl_crystal_description block
_exptl_crystal_F_000 1712
_exptl_crystal_size_max 0.17
_exptl_crystal_size_mid 0.17
_exptl_crystal_size_min 0.12
_refine_diff_density_max 1.231
_refine_diff_density_min -0.630
_refine_diff_density_rms 0.115
_refine_ls_extinction_method none
_refine_ls_goodness_of_fit_ref 1.046
_refine_ls_hydrogen_treatment mixed
_refine_ls_matrix_type full
_refine_ls_number_parameters 243
_refine_ls_number_reflns 4998
_refine_ls_number_restraints 4
_refine_ls_restrained_S_all 1.046
_refine_ls_R_factor_all 0.0682
_refine_ls_R_factor_gt 0.0415
_refine_ls_shift/su_max 0.000
_refine_ls_shift/su_mean 0.000
_refine_ls_structure_factor_coef Fsqd
_refine_ls_weighting_details 'calc w=1/[\s^2^(Fo^2^)+(0.0473P)^2^+8.9738P] where P=(Fo^2^+2Fc^2^)/3'
_refine_ls_weighting_scheme calc
_refine_ls_wR_factor_gt 0.0947
_refine_ls_wR_factor_ref 0.1121
_reflns_number_gt 3750
_reflns_number_total 4998
_reflns_threshold_expression >2sigma(I)
_cod_data_source_file om2009638_si_001.cif
_cod_data_source_block 12
_cod_original_sg_symbol_H-M C2/c
_cod_database_code 4067964

loop_
_symmetry_equiv_pos_as_xyz
'x, y, z'
'-x, y, -z+1/2'
'x+1/2, y+1/2, z'
'-x+1/2, y+1/2, -z+1/2'
'-x, -y, -z'
'x, -y, z-1/2'
'-x+1/2, -y+1/2, -z'
'x+1/2, -y+1/2, z-1/2'

loop_
_atom_site_label
_atom_site_type_symbol
_atom_site_fract_x
_atom_site_fract_y
_atom_site_fract_z
_atom_site_U_iso_or_equiv
_atom_site_adp_type
_atom_site_occupancy
_atom_site_symmetry_multiplicity
_atom_site_calc_flag
_atom_site_refinement_flags
_atom_site_disorder_assembly
_atom_site_disorder_group
Rh1 Rh 0.09838(3) 0.299132(15) 0.232213(18) 0.03117(10) Uani 1 1 d . . .
Cl1 Cl 0.5331(3) 0.56067(16) 0.2301(2) 0.0800(9) Uani 0.50 1 d P A -1
Cl2 Cl 0.4680(3) 0.5097(2) 0.3843(3) 0.0859(9) Uani 0.50 1 d P A -1
O1 O 0.2667(3) 0.41113(19) 0.2254(2) 0.0643(10) Uani 1 1 d . . .
O2 O 0.0000 0.44083(19) 0.2500 0.0414(9) Uani 1 2 d S . .
N1 N 0.1750(3) 0.19903(17) 0.1965(2) 0.0360(7) Uani 1 1 d . . .
N5 N 0.1916(4) 0.1498(2) -0.0365(3) 0.0558(10) Uani 1 1 d . . .
C2 C 0.2543(4) 0.1552(2) 0.2521(3) 0.0425(9) Uani 1 1 d . . .
H2 H 0.2716 0.1572 0.3192 0.051 Uiso 1 1 calc R . .
C3 C 0.3147(4) 0.1054(2) 0.2175(3) 0.0498(11) Uani 1 1 d . . .
H3 H 0.3692 0.0737 0.2601 0.060 Uiso 1 1 calc R . .
C4 C 0.2935(4) 0.1037(2) 0.1218(3) 0.0514(11) Uani 1 1 d . . .
H4 H 0.3353 0.0718 0.0973 0.062 Uiso 1 1 calc R . .
C6 C 0.1132(5) 0.1948(3) -0.0894(3) 0.0579(13) Uani 1 1 d . . .
H6 H 0.1008 0.1966 -0.1557 0.069 Uiso 1 1 calc R . .
C7 C 0.0456(4) 0.2409(2) -0.0564(3) 0.0483(11) Uani 1 1 d . . .
H7 H -0.0098 0.2716 -0.1000 0.058 Uiso 1 1 calc R . .
C8 C 0.0608(4) 0.2410(2) 0.0391(3) 0.0381(9) Uani 1 1 d . . .
C9 C 0.1488(4) 0.1954(2) 0.0991(3) 0.0378(8) Uani 1 1 d . . .
C10 C 0.2095(4) 0.1493(2) 0.0596(3) 0.0465(10) Uani 1 1 d . . .
C11 C -0.0104(4) 0.28202(18) 0.0803(3) 0.0356(8) Uani 1 1 d D . .
C12 C -0.0820(3) 0.24397(19) 0.1234(2) 0.0330(8) Uani 1 1 d D . .
C13 C -0.1828(4) 0.28450(19) 0.1119(3) 0.0349(8) Uani 1 1 d D . .
C14 C -0.1797(4) 0.34745(19) 0.0527(2) 0.0366(9) Uani 1 1 d D . .
C15 C -0.2577(4) 0.4038(2) 0.0186(3) 0.0446(10) Uani 1 1 d . . .
H15 H -0.3264 0.4053 0.0316 0.054 Uiso 1 1 calc R . .
C16 C -0.2323(5) 0.4575(2) -0.0346(3) 0.0533(13) Uani 1 1 d . . .
H16 H -0.2855 0.4955 -0.0599 0.064 Uiso 1 1 calc R . .
C17 C -0.1316(5) 0.4566(2) -0.0513(3) 0.0551(13) Uani 1 1 d . . .
H17 H -0.1154 0.4945 -0.0867 0.066 Uiso 1 1 calc R . .
C18 C -0.0533(4) 0.4014(2) -0.0175(3) 0.0453(10) Uani 1 1 d . . .
H18 H 0.0163 0.4013 -0.0293 0.054 Uiso 1 1 calc R . .
C19 C -0.0781(4) 0.34547(19) 0.0345(2) 0.0374(9) Uani 1 1 d . . .
C20 C 0.2061(4) 0.3656(2) 0.2233(3) 0.0415(9) Uani 1 1 d . . .
C21 C 0.0000 0.3768(3) 0.2500 0.0328(11) Uani 1 2 d S . .
C22 C 0.4935(11) 0.4866(6) 0.2824(9) 0.074(3) Uani 0.50 1 d P A -1
H22A H 0.4232 0.4648 0.2354 0.089 Uiso 0.50 1 calc PR A -1
H22B H 0.5554 0.4502 0.2990 0.089 Uiso 0.50 1 calc PR A -1
H12 H -0.071(3) 0.1943(9) 0.139(4) 0.089 Uiso 1 1 d D . .
H13 H -0.2546(12) 0.2643(14) 0.106(4) 0.089 Uiso 1 1 d D . .

loop_
_atom_site_aniso_label
_atom_site_aniso_U_11
_atom_site_aniso_U_22
_atom_site_aniso_U_33
_atom_site_aniso_U_23
_atom_site_aniso_U_13
_atom_site_aniso_U_12
Rh1 0.04193(17) 0.02230(14) 0.02565(14) -0.00067(11) 0.00811(11) -0.00054(13)
Cl1 0.064(2) 0.0604(16) 0.101(2) 0.0282(16) 0.0132(15) 0.0012(13)
Cl2 0.0548(16) 0.101(2) 0.104(2) -0.0204(19) 0.0314(17) -0.0039(16)
O1 0.084(3) 0.053(2) 0.063(2) -0.0061(16) 0.035(2) -0.0253(19)
O2 0.052(2) 0.0221(18) 0.044(2) 0.000 0.0104(19) 0.000
N1 0.0471(19) 0.0291(15) 0.0336(15) -0.0027(13) 0.0167(14) -0.0020(15)
N5 0.081(3) 0.050(2) 0.044(2) -0.0089(17) 0.033(2) -0.003(2)
C2 0.055(3) 0.034(2) 0.0365(19) -0.0024(16) 0.0148(19) 0.0036(18)
C3 0.056(3) 0.037(2) 0.054(3) -0.0032(19) 0.017(2) 0.006(2)
C4 0.062(3) 0.042(2) 0.057(3) -0.010(2) 0.029(2) 0.005(2)
C6 0.087(4) 0.056(3) 0.038(2) -0.009(2) 0.032(2) -0.007(3)
C7 0.066(3) 0.043(2) 0.033(2) -0.0016(17) 0.016(2) -0.007(2)
C8 0.053(2) 0.0279(18) 0.0335(19) -0.0033(15) 0.0159(18) -0.0084(17)
C9 0.051(2) 0.0290(18) 0.0340(18) -0.0060(15) 0.0167(17) -0.0079(18)
C10 0.065(3) 0.036(2) 0.043(2) -0.0090(17) 0.026(2) -0.007(2)
C11 0.049(2) 0.0238(17) 0.0302(17) -0.0023(13) 0.0098(17) -0.0056(15)
C12 0.047(2) 0.0255(17) 0.0203(15) -0.0017(13) 0.0052(15) -0.0037(16)
C13 0.044(2) 0.0286(19) 0.0259(16) -0.0018(13) 0.0054(15) -0.0035(15)
C14 0.050(2) 0.0252(17) 0.0239(16) -0.0021(14) 0.0013(16) -0.0035(16)
C15 0.054(3) 0.032(2) 0.0325(19) -0.0043(16) -0.0015(18) 0.0019(18)
C16 0.074(3) 0.0251(19) 0.037(2) -0.0002(16) -0.007(2) 0.002(2)
C17 0.079(4) 0.030(2) 0.039(2) 0.0039(17) 0.000(2) -0.013(2)
C18 0.063(3) 0.032(2) 0.0331(19) -0.0004(16) 0.0084(19) -0.0148(19)
C19 0.050(2) 0.0265(17) 0.0268(17) -0.0020(14) 0.0037(16) -0.0092(16)
C20 0.054(3) 0.037(2) 0.0327(19) -0.0032(15) 0.0147(18) -0.0026(19)
C21 0.044(3) 0.023(2) 0.025(2) 0.000 0.005(2) 0.000
C22 0.057(6) 0.069(7) 0.105(11) -0.013(6) 0.038(7) -0.019(6)

loop_
_atom_type_symbol
_atom_type_description
_atom_type_scat_dispersion_real
_atom_type_scat_dispersion_imag
_atom_type_scat_source
C C 0.0033 0.0016 'International Tables Vol C Tables 4.2.6.8 and 6.1.1.4'
H H 0.0000 0.0000 'International Tables Vol C Tables 4.2.6.8 and 6.1.1.4'
Cl Cl 0.1484 0.1585 'International Tables Vol C Tables 4.2.6.8 and 6.1.1.4'
N N 0.0061 0.0033 'International Tables Vol C Tables 4.2.6.8 and 6.1.1.4'
O O 0.0106 0.0060 'International Tables Vol C Tables 4.2.6.8 and 6.1.1.4'
Rh Rh -1.1178 0.9187 'International Tables Vol C Tables 4.2.6.8 and 6.1.1.4'

loop_
_geom_angle_atom_site_label_1
_geom_angle_atom_site_label_2
_geom_angle_atom_site_label_3
_geom_angle
_geom_angle_site_symmetry_1
_geom_angle_site_symmetry_3
C20 Rh1 C21 91.51(17) . .
C20 Rh1 C13 94.61(16) . 2
C21 Rh1 C13 91.53(10) . 2
C20 Rh1 C11 102.06(15) . .
C21 Rh1 C11 93.81(11) . .
C13 Rh1 C11 162.33(14) 2 .
C20 Rh1 N1 98.62(16) . .
C21 Rh1 N1 167.99(12) . .
C13 Rh1 N1 94.06(13) 2 .
C11 Rh1 N1 77.84(13) . .
C20 Rh1 C12 137.28(14) . .
C21 Rh1 C12 86.00(11) . .
C13 Rh1 C12 128.05(13) 2 .
C11 Rh1 C12 35.93(13) . .
N1 Rh1 C12 82.18(12) . .
C20 Rh1 C12 129.11(15) . 2
C21 Rh1 C12 85.95(11) . 2
C13 Rh1 C12 34.87(14) 2 2
C11 Rh1 C12 128.83(13) . 2
N1 Rh1 C12 92.57(11) . 2
C12 Rh1 C12 93.30(13) . 2
C20 Rh1 Rh1 138.26(13) . 2
C21 Rh1 Rh1 46.91(10) . 2
C13 Rh1 Rh1 84.65(11) 2 2
C11 Rh1 Rh1 86.73(11) . 2
N1 Rh1 Rh1 123.10(8) . 2
C12 Rh1 Rh1 56.90(9) . 2
C12 Rh1 Rh1 56.83(9) 2 2
C2 N1 C9 118.2(3) . .
C2 N1 Rh1 130.5(3) . .
C9 N1 Rh1 109.7(2) . .
C6 N5 C10 115.8(4) . .
N1 C2 C3 123.6(4) . .
N1 C2 H2 118.2 . .
C3 C2 H2 118.2 . .
C4 C3 C2 118.8(4) . .
C4 C3 H3 120.6 . .
C2 C3 H3 120.6 . .
C3 C4 C10 119.7(4) . .
C3 C4 H4 120.2 . .
C10 C4 H4 120.2 . .
N5 C6 C7 125.9(4) . .
N5 C6 H6 117.1 . .
C7 C6 H6 117.1 . .
C8 C7 C6 119.5(4) . .
C8 C7 H7 120.2 . .
C6 C7 H7 120.2 . .
C7 C8 C9 116.0(4) . .
C7 C8 C11 124.4(4) . .
C9 C8 C11 119.5(3) . .
N1 C9 C10 121.3(4) . .
N1 C9 C8 118.1(3) . .
C10 C9 C8 120.6(4) . .
N5 C10 C4 119.6(4) . .
N5 C10 C9 122.0(4) . .
C4 C10 C9 118.3(4) . .
C12 C11 C19 104.7(4) . .
C12 C11 C8 119.8(3) . .
C19 C11 C8 123.7(3) . .
C12 C11 Rh1 81.9(2) . .
C19 C11 Rh1 113.5(2) . .
C8 C11 Rh1 105.7(3) . .
C13 C12 C11 110.4(3) . .
C13 C12 Rh1 114.4(2) . .
C11 C12 Rh1 62.2(2) . .
C13 C12 Rh1 62.09(19) . 2
C11 C12 Rh1 116.5(2) . 2
Rh1 C12 Rh1 66.28(8) . 2
C13 C12 H12 125(2) . .
C11 C12 H12 121(2) . .
Rh1 C12 H12 103(3) . .
Rh1 C12 H12 104(3) 2 .
C12 C13 C14 106.0(4) . .
C12 C13 Rh1 83.0(2) . 2
C14 C13 Rh1 115.6(2) . 2
C12 C13 H13 124.6(17) . .
C14 C13 H13 119.5(16) . .
Rh1 C13 H13 102(3) 2 .
C15 C14 C19 120.9(4) . .
C15 C14 C13 130.3(4) . .
C19 C14 C13 108.8(3) . .
C16 C15 C14 118.4(5) . .
C16 C15 H15 120.8 . .
C14 C15 H15 120.8 . .
C17 C16 C15 121.1(4) . .
C17 C16 H16 119.5 . .
C15 C16 H16 119.5 . .
C16 C17 C18 121.1(4) . .
C16 C17 H17 119.4 . .
C18 C17 H17 119.4 . .
C17 C18 C19 119.0(5) . .
C17 C18 H18 120.5 . .
C19 C18 H18 120.5 . .
C14 C19 C18 119.5(4) . .
C14 C19 C11 109.9(3) . .
C18 C19 C11 130.5(4) . .
O1 C20 Rh1 171.2(4) . .
O2 C21 Rh1 136.91(10) . 2
O2 C21 Rh1 136.91(10) . .
Rh1 C21 Rh1 86.17(19) 2 .
Cl2 C22 Cl1 112.1(6) . .
Cl2 C22 H22A 109.2 . .
Cl1 C22 H22A 109.2 . .
Cl2 C22 H22B 109.2 . .
Cl1 C22 H22B 109.2 . .
H22A C22 H22B 107.9 . .

loop_
_geom_bond_atom_site_label_1
_geom_bond_atom_site_label_2
_geom_bond_distance
_geom_bond_site_symmetry_2
Rh1 C20 1.871(4) .
Rh1 C21 1.979(4) .
Rh1 C13 2.203(4) 2
Rh1 C11 2.209(4) .
Rh1 N1 2.250(3) .
Rh1 C12 2.472(4) .
Rh1 C12 2.475(3) 2
Rh1 Rh1 2.7044(6) 2
Cl1 C22 1.746(11) .
Cl2 C22 1.729(11) .
O1 C20 1.131(5) .
O2 C21 1.193(6) .
N1 C2 1.320(5) .
N1 C9 1.378(5) .
N5 C6 1.313(7) .
N5 C10 1.377(5) .
C2 C3 1.409(6) .
C2 H2 0.9500 .
C3 C4 1.362(6) .
C3 H3 0.9500 .
C4 C10 1.407(7) .
C4 H4 0.9500 .
C6 C7 1.416(7) .
C6 H6 0.9500 .
C7 C8 1.377(5) .
C7 H7 0.9500 .
C8 C9 1.421(6) .
C8 C11 1.471(6) .
C9 C10 1.413(6) .
C11 C12 1.466(5) .
C11 C19 1.469(5) .
C12 C13 1.425(6) .
C12 Rh1 2.474(3) 2
C12 H12 0.950(10) .
C13 C14 1.480(5) .
C13 Rh1 2.203(4) 2
C13 H13 0.949(10) .
C14 C15 1.395(6) .
C14 C19 1.396(6) .
C15 C16 1.388(6) .
C15 H15 0.9500 .
C16 C17 1.372(7) .
C16 H16 0.9500 .
C17 C18 1.382(7) .
C17 H17 0.9500 .
C18 C19 1.403(5) .
C18 H18 0.9500 .
C21 Rh1 1.979(4) 2
C22 H22A 0.9900 .
C22 H22B 0.9900 .

loop_
_geom_torsion_atom_site_label_1
_geom_torsion_atom_site_label_2
_geom_torsion_atom_site_label_3
_geom_torsion_atom_site_label_4
_geom_torsion
_geom_torsion_site_symmetry_1
_geom_torsion_site_symmetry_4
C20 Rh1 N1 C2 87.2(4) . .
C21 Rh1 N1 C2 -125.6(5) . .
C13 Rh1 N1 C2 -8.1(4) 2 .
C11 Rh1 N1 C2 -172.2(4) . .
C12 Rh1 N1 C2 -135.9(4) . .
C12 Rh1 N1 C2 -43.0(4) 2 .
Rh1 Rh1 N1 C2 -94.3(4) 2 .
C20 Rh1 N1 C9 -77.8(3) . .
C21 Rh1 N1 C9 69.4(6) . .
C13 Rh1 N1 C9 -173.1(3) 2 .
C11 Rh1 N1 C9 22.8(3) . .
C12 Rh1 N1 C9 59.0(3) . .
C12 Rh1 N1 C9 152.0(3) 2 .
Rh1 Rh1 N1 C9 100.6(2) 2 .
C9 N1 C2 C3 0.9(6) . .
Rh1 N1 C2 C3 -163.1(3) . .
N1 C2 C3 C4 2.2(7) . .
C2 C3 C4 C10 -2.3(7) . .
C10 N5 C6 C7 -1.2(8) . .
N5 C6 C7 C8 0.5(8) . .
C6 C7 C8 C9 2.5(6) . .
C6 C7 C8 C11 -174.8(4) . .
C2 N1 C9 C10 -3.8(6) . .
Rh1 N1 C9 C10 163.3(3) . .
C2 N1 C9 C8 177.9(4) . .
Rh1 N1 C9 C8 -14.9(4) . .
C7 C8 C9 N1 173.5(4) . .
C11 C8 C9 N1 -9.1(5) . .
C7 C8 C9 C10 -4.7(6) . .
C11 C8 C9 C10 172.7(4) . .
C6 N5 C10 C4 -178.7(5) . .
C6 N5 C10 C9 -1.2(7) . .
C3 C4 C10 N5 177.2(4) . .
C3 C4 C10 C9 -0.5(7) . .
N1 C9 C10 N5 -173.9(4) . .
C8 C9 C10 N5 4.3(6) . .
N1 C9 C10 C4 3.7(6) . .
C8 C9 C10 C4 -178.1(4) . .
C7 C8 C11 C12 115.3(4) . .
C9 C8 C11 C12 -61.9(5) . .
C7 C8 C11 C19 -22.0(6) . .
C9 C8 C11 C19 160.8(4) . .
C7 C8 C11 Rh1 -155.2(4) . .
C9 C8 C11 Rh1 27.6(4) . .
C20 Rh1 C11 C12 -170.2(2) . .
C21 Rh1 C11 C12 -77.8(2) . .
C13 Rh1 C11 C12 29.4(6) 2 .
N1 Rh1 C11 C12 93.5(2) . .
C12 Rh1 C11 C12 10.0(3) 2 .
Rh1 Rh1 C11 C12 -31.4(2) 2 .
C20 Rh1 C11 C19 -67.6(3) . .
C21 Rh1 C11 C19 24.8(3) . .
C13 Rh1 C11 C19 132.0(4) 2 .
N1 Rh1 C11 C19 -163.9(3) . .
C12 Rh1 C11 C19 102.6(4) . .
C12 Rh1 C11 C19 112.6(3) 2 .
Rh1 Rh1 C11 C19 71.2(3) 2 .
C20 Rh1 C11 C8 71.0(3) . .
C21 Rh1 C11 C8 163.4(2) . .
C13 Rh1 C11 C8 -89.3(5) 2 .
N1 Rh1 C11 C8 -25.3(2) . .
C12 Rh1 C11 C8 -118.8(3) . .
C12 Rh1 C11 C8 -108.7(3) 2 .
Rh1 Rh1 C11 C8 -150.2(2) 2 .
C19 C11 C12 C13 -4.6(4) . .
C8 C11 C12 C13 -149.0(3) . .
Rh1 C11 C12 C13 107.6(3) . .
C19 C11 C12 Rh1 -112.2(3) . .
C8 C11 C12 Rh1 103.5(4) . .
C19 C11 C12 Rh1 -72.8(3) . 2
C8 C11 C12 Rh1 142.9(3) . 2
Rh1 C11 C12 Rh1 39.5(2) . 2
C20 Rh1 C12 C13 -86.9(3) . .
C21 Rh1 C12 C13 1.0(3) . .
C13 Rh1 C12 C13 89.8(2) 2 .
C11 Rh1 C12 C13 -101.1(3) . .
N1 Rh1 C12 C13 178.8(3) . .
C12 Rh1 C12 C13 86.7(3) 2 .
Rh1 Rh1 C12 C13 40.5(2) 2 .
C20 Rh1 C12 C11 14.2(3) . .
C21 Rh1 C12 C11 102.1(2) . .
C13 Rh1 C12 C11 -169.1(2) 2 .
N1 Rh1 C12 C11 -80.0(2) . .
C12 Rh1 C12 C11 -172.2(2) 2 .
Rh1 Rh1 C12 C11 141.6(2) 2 .
C20 Rh1 C12 Rh1 -127.4(2) . 2
C21 Rh1 C12 Rh1 -39.48(9) . 2
C13 Rh1 C12 Rh1 49.33(17) 2 2
C11 Rh1 C12 Rh1 -141.6(2) . 2
N1 Rh1 C12 Rh1 138.37(10) . 2
C12 Rh1 C12 Rh1 46.22(13) 2 2
C11 C12 C13 C14 4.7(4) . .
Rh1 C12 C13 C14 72.5(3) . .
Rh1 C12 C13 C14 114.7(3) 2 .
C11 C12 C13 Rh1 -110.0(3) . 2
Rh1 C12 C13 Rh1 -42.3(2) . 2
C12 C13 C14 C15 178.9(4) . .
Rh1 C13 C14 C15 -91.3(4) 2 .
C12 C13 C14 C19 -2.9(4) . .
Rh1 C13 C14 C19 87.0(3) 2 .
C19 C14 C15 C16 0.6(5) . .
C13 C14 C15 C16 178.7(4) . .
C14 C15 C16 C17 -1.8(6) . .
C15 C16 C17 C18 1.4(6) . .
C16 C17 C18 C19 0.1(6) . .
C15 C14 C19 C18 0.9(5) . .
C13 C14 C19 C18 -177.5(3) . .
C15 C14 C19 C11 178.4(3) . .
C13 C14 C19 C11 0.0(4) . .
C17 C18 C19 C14 -1.3(5) . .
C17 C18 C19 C11 -178.3(4) . .
C12 C11 C19 C14 2.8(4) . .
C8 C11 C19 C14 145.3(4) . .
Rh1 C11 C19 C14 -84.7(3) . .
C12 C11 C19 C18 180.0(4) . .
C8 C11 C19 C18 -37.5(6) . .
Rh1 C11 C19 C18 92.6(4) . .
C20 Rh1 C21 O2 4.12(12) . .
C13 Rh1 C21 O2 98.78(11) 2 .
C11 Rh1 C21 O2 -98.08(10) . .
N1 Rh1 C21 O2 -143.5(5) . .
C12 Rh1 C21 O2 -133.18(8) . .
C12 Rh1 C21 O2 133.23(9) 2 .
Rh1 Rh1 C21 O2 180.0 2 .
C20 Rh1 C21 Rh1 -175.88(12) . 2
C13 Rh1 C21 Rh1 -81.22(11) 2 2
C11 Rh1 C21 Rh1 81.92(10) . 2
N1 Rh1 C21 Rh1 36.5(5) . 2
C12 Rh1 C21 Rh1 46.82(8) . 2
C12 Rh1 C21 Rh1 -46.77(9) 2 2
